data_4518393
loop_
_publ_author_name
'Peter, Aneeshma'
'Mohan, Midhun'
'Maris, Thierry'
'Wuest, James D.'
'Duong, Adam'

_publ_section_title
;
 Comparing Crystallizations in Three Dimensions and Two Dimensions:
 Behavior of Isomers of [2,2?-Bipyridine]dicarbonitrile and
 [1,10-Phenanthroline]dicarbonitrile
;
_journal_name_full 'Crystal Growth and Design'
_journal_page_first 5242
_journal_page_last 5248
_journal_paper_doi 10.1021/acs.cgd.7b00777
_journal_volume 17
_journal_year 2017
_chemical_formula_moiety 'C12 H6 N4'
_chemical_formula_sum 'C12 H6 N4'
_chemical_formula_weight 206.21
_chemical_name_systematic
;
(2,2'-bipyridine)-5,5'-dicarbonitrile
;
_space_group_crystal_system triclinic
_space_group_IT_number 2
_space_group_name_Hall '-P 1'
_space_group_name_H-M_alt 'P -1'
_atom_sites_solution_hydrogens geom
_atom_sites_solution_primary dual
_audit_creation_date 2017-05-15
_audit_creation_method
;
Olex2 1.2
(compiled 2017.03.28 svn.r3405 for OlexSys, GUI svn.r5337)
;
_cell_angle_alpha 94.985(4)
_cell_angle_beta 94.575(4)
_cell_angle_gamma 94.803(4)
_cell_formula_units_Z 1
_cell_length_a 3.7577(2)
_cell_length_b 5.8815(4)
_cell_length_c 10.9271(7)
_cell_measurement_reflns_used 2233
_cell_measurement_temperature 150
_cell_measurement_theta_max 52.058
_cell_measurement_theta_min 3.547
_cell_volume 238.82(3)
_computing_cell_refinement
;
SAINT (2013) V8.37A; Integration Software for Single Crystal Data. 
Bruker AXS Inc., Madison, WI 53719-1173.'
;
_computing_data_collection
;
APEX 2 (2013) Bruker AXS Inc., Madison, WI 53719-1173.
;
_computing_data_reduction
;
SAINT (2013) V8.37A; Integration Software for Single Crystal Data. 
Bruker AXS Inc., Madison, WI 53719-1173.'
;
_computing_molecular_graphics 'Olex2 (Dolomanov et al., 2009)'
_computing_publication_material 'Olex2 (Dolomanov et al., 2009)'
_computing_structure_refinement 'ShelXL (Sheldrick, 2015)'
_computing_structure_solution 'XT (Sheldrick, 2015)'
_diffrn_ambient_temperature 150
_diffrn_detector 'CMOS Area detector'
_diffrn_detector_area_resol_mean 10.24
_diffrn_detector_type 'Bruker Photon 100 CMOS Detector'
_diffrn_measured_fraction_theta_full 0.961
_diffrn_measured_fraction_theta_max 0.961
_diffrn_measurement_device 'k-geometry diffractometer'
_diffrn_measurement_device_type 'Bruker Venture Metaljet'
_diffrn_measurement_method '\w and \f scans'
_diffrn_radiation_collimation 'Focusing mirrors'
_diffrn_radiation_monochromator 'Helios MX Mirror Optics'
_diffrn_radiation_probe x-ray
_diffrn_radiation_type GaK\a
_diffrn_radiation_wavelength 1.34139
_diffrn_reflns_av_R_equivalents 0.0785
_diffrn_reflns_av_unetI/netI 0.0518
_diffrn_reflns_Laue_measured_fraction_full 0.961
_diffrn_reflns_Laue_measured_fraction_max 0.961
_diffrn_reflns_limit_h_max 4
_diffrn_reflns_limit_h_min -4
_diffrn_reflns_limit_k_max 6
_diffrn_reflns_limit_k_min -6
_diffrn_reflns_limit_l_max 11
_diffrn_reflns_limit_l_min -12
_diffrn_reflns_number 4672
_diffrn_reflns_point_group_measured_fraction_full 0.961
_diffrn_reflns_point_group_measured_fraction_max 0.961
_diffrn_reflns_theta_full 52.092
_diffrn_reflns_theta_max 52.092
_diffrn_reflns_theta_min 6.601
_diffrn_source 'Metal Jet'
_diffrn_source_target Ga
_diffrn_source_type 'Gallium Liquid Metal Jet Source'
_exptl_absorpt_coefficient_mu 0.477
_exptl_absorpt_correction_T_max 0.7503
_exptl_absorpt_correction_T_min 0.5214
_exptl_absorpt_correction_type multi-scan
_exptl_absorpt_process_details
;
SADABS-2016/2 (Bruker,2016/2) was used for absorption correction. 
wR2(int) was 0.1434 before and 0.0943 after correction. 
The Ratio of minimum to maximum transmission is 0.6949. 
The \l/2 correction factor is Not present.'
;
_exptl_crystal_colour 'clear light colourless'
_exptl_crystal_colour_lustre clear
_exptl_crystal_colour_modifier light
_exptl_crystal_colour_primary colourless
_exptl_crystal_density_diffrn 1.434
_exptl_crystal_description plate
_exptl_crystal_F_000 106
_exptl_crystal_size_max 0.13
_exptl_crystal_size_mid 0.09
_exptl_crystal_size_min 0.05
_refine_diff_density_max 0.355
_refine_diff_density_min -0.341
_refine_diff_density_rms 0.093
_refine_ls_extinction_coef 0.02(2)
_refine_ls_extinction_expression Fc^*^=kFc[1+0.001xFc^2^\l^3^/sin(2\q)]^-1/4^
_refine_ls_extinction_method 'SHELXL-2016/6 (Sheldrick 2016)'
_refine_ls_goodness_of_fit_ref 1.130
_refine_ls_hydrogen_treatment constr
_refine_ls_matrix_type full
_refine_ls_number_parameters 74
_refine_ls_number_reflns 784
_refine_ls_number_restraints 0
_refine_ls_restrained_S_all 1.130
_refine_ls_R_factor_all 0.1165
_refine_ls_R_factor_gt 0.0862
_refine_ls_shift/su_max 0.000
_refine_ls_shift/su_mean 0.000
_refine_ls_structure_factor_coef Fsqd
_refine_ls_weighting_details 'w=1/[\s^2^(Fo^2^)+(0.1985P)^2^+0.0002P] where P=(Fo^2^+2Fc^2^)/3'
_refine_ls_weighting_scheme calc
_refine_ls_wR_factor_gt 0.2565
_refine_ls_wR_factor_ref 0.2921
_reflns_Friedel_coverage 0.000
_reflns_Friedel_fraction_full .
_reflns_Friedel_fraction_max .
_reflns_number_gt 524
_reflns_number_total 784
_reflns_threshold_expression 'I > 2\s(I)'
_cod_data_source_file jw1897.cif
_cod_data_source_block jw1897
_cod_database_code 4518393

loop_
_space_group_symop_id
_space_group_symop_operation_xyz
1 'x, y, z'
2 '-x, -y, -z'

loop_
_atom_site_label
_atom_site_type_symbol
_atom_site_fract_x
_atom_site_fract_y
_atom_site_fract_z
_atom_site_U_iso_or_equiv
_atom_site_adp_type
_atom_site_occupancy
_atom_site_site_symmetry_order
_atom_site_calc_flag
_atom_site_refinement_flags_posn
_atom_site_refinement_flags_adp
_atom_site_refinement_flags_occupancy
_atom_site_disorder_assembly
_atom_site_disorder_group
N1 N 0.3165(8) 0.3803(5) 0.1305(3) 0.0509(11) Uani 1 1 d . . . . .
C1 C 0.4727(9) 0.5386(6) 0.0649(3) 0.0458(12) Uani 1 1 d . . . . .
N2 N 0.2348(8) 0.7603(6) 0.5309(3) 0.0571(12) Uani 1 1 d . . . . .
C2 C 0.5751(9) 0.7628(6) 0.1144(3) 0.0496(12) Uani 1 1 d . . . . .
H2 H 0.681842 0.870637 0.065206 0.059 Uiso 1 1 calc R . . . .
C3 C 0.5205(9) 0.8270(7) 0.2350(3) 0.0513(12) Uani 1 1 d . . . . .
H3 H 0.590120 0.978760 0.270859 0.062 Uiso 1 1 calc R . . . .
C4 C 0.3618(9) 0.6649(7) 0.3029(3) 0.0476(12) Uani 1 1 d . . . . .
C5 C 0.2628(10) 0.4420(7) 0.2473(3) 0.0511(12) Uani 1 1 d . . . . .
H5 H 0.153966 0.331617 0.294558 0.061 Uiso 1 1 calc R . . . .
C6 C 0.2931(10) 0.7190(7) 0.4299(4) 0.0511(12) Uani 1 1 d . . . . .

loop_
_atom_site_aniso_label
_atom_site_aniso_U_11
_atom_site_aniso_U_22
_atom_site_aniso_U_33
_atom_site_aniso_U_23
_atom_site_aniso_U_13
_atom_site_aniso_U_12
N1 0.0570(19) 0.070(2) 0.0240(18) -0.0061(14) 0.0131(13) -0.0007(15)
C1 0.047(2) 0.065(3) 0.023(2) -0.0054(17) 0.0063(15) -0.0015(17)
N2 0.065(2) 0.077(3) 0.026(2) -0.0105(15) 0.0163(15) -0.0060(17)
C2 0.058(2) 0.061(3) 0.028(2) -0.0058(16) 0.0104(16) -0.0026(17)
C3 0.056(2) 0.066(2) 0.029(2) -0.0109(17) 0.0104(17) -0.0001(18)
C4 0.051(2) 0.070(3) 0.019(2) -0.0066(16) 0.0097(15) -0.0026(17)
C5 0.057(2) 0.065(3) 0.029(2) -0.0046(17) 0.0098(16) 0.0009(18)
C6 0.050(2) 0.065(3) 0.035(2) -0.0053(18) 0.0074(17) -0.0041(18)

loop_
_atom_type_symbol
_atom_type_description
_atom_type_scat_dispersion_real
_atom_type_scat_dispersion_imag
_atom_type_scat_source
C C 0.0140 0.0070 'International Tables Vol C Tables 4.2.6.8 and 6.1.1.4'
H H 0.0000 0.0000 'International Tables Vol C Tables 4.2.6.8 and 6.1.1.4'
N N 0.0250 0.0140 'International Tables Vol C Tables 4.2.6.8 and 6.1.1.4'

loop_
_geom_angle_atom_site_label_1
_geom_angle_atom_site_label_2
_geom_angle_atom_site_label_3
_geom_angle
_geom_angle_site_symmetry_1
_geom_angle_site_symmetry_3
C5 N1 C1 118.3(3) . .
N1 C1 C1 116.3(4) . 2_665
N1 C1 C2 122.4(4) . .
C2 C1 C1 121.3(4) . 2_665
C1 C2 H2 120.3 . .
C3 C2 C1 119.4(4) . .
C3 C2 H2 120.3 . .
C2 C3 H3 120.8 . .
C2 C3 C4 118.3(4) . .
C4 C3 H3 120.8 . .
C3 C4 C5 119.5(3) . .
C3 C4 C6 121.7(3) . .
C5 C4 C6 118.8(3) . .
N1 C5 C4 122.1(4) . .
N1 C5 H5 119.0 . .
C4 C5 H5 119.0 . .
N2 C6 C4 179.2(4) . .

loop_
_geom_bond_atom_site_label_1
_geom_bond_atom_site_label_2
_geom_bond_distance
_geom_bond_site_symmetry_2
N1 C1 1.348(5) .
N1 C5 1.332(5) .
C1 C1 1.487(7) 2_665
C1 C2 1.392(5) .
N2 C6 1.151(5) .
C2 H2 0.9500 .
C2 C3 1.376(5) .
C3 H3 0.9500 .
C3 C4 1.382(5) .
C4 C5 1.403(6) .
C4 C6 1.446(5) .
C5 H5 0.9500 .

_cod_database_fobs_code 4518393
